data_2226698
loop_
_publ_author_name
'Lim, Shao Liang'
'Ng, Chew Hee'
'Teoh, Siang Guan'
'Loh, Wan-Sin'
'Fun, Hoong-Kun'

_publ_section_title
;
 Diaqua(1,4,8,11-tetraazacyclotetradecane)nickel(II) fumarate
 tetrahydrate
;
_journal_coeditor_code TK2677
_journal_issue 7
_journal_name_full 'Acta Crystallographica Section E'
_journal_page_first m737
_journal_page_last m738
_journal_paper_doi 10.1107/S1600536810020064
_journal_volume 66
_journal_year 2010
_chemical_formula_iupac '[Ni (C10 H24 N4) (H2 O)2] (C4 H2 O4), 4H2 O'
_chemical_formula_moiety 'C10 H28 N4 Ni O2 2+, C4 H2 O4 2-, 4(H2 O)'
_chemical_formula_sum 'C14 H38 N4 Ni O10'
_chemical_formula_weight 481.19
_chemical_name_common
;
Diaqua(1,4,8,11-tetraazacyclotetradecane)nickel(II) fumarate tetrahydrate
;
_chemical_name_systematic
;
Diaqua(1,4,8,11-tetraazacyclotetradecane)nickel(II) fumarate tetrahydrate
;
_space_group_IT_number 2
_symmetry_cell_setting triclinic
_symmetry_space_group_name_Hall '-P 1'
_symmetry_space_group_name_H-M 'P -1'
_atom_sites_solution_hydrogens geom
_atom_sites_solution_primary direct
_atom_sites_solution_secondary difmap
_audit_creation_method SHELXL-97
_cell_angle_alpha 73.165(2)
_cell_angle_beta 79.207(2)
_cell_angle_gamma 85.227(2)
_cell_formula_units_Z 1
_cell_length_a 6.9913(5)
_cell_length_b 8.8313(7)
_cell_length_c 9.3147(8)
_cell_measurement_reflns_used 9982
_cell_measurement_temperature 100.00(10)
_cell_measurement_theta_max 35.11
_cell_measurement_theta_min 3.75
_cell_volume 540.47(7)
_computing_cell_refinement 'SAINT (Bruker, 2009)'
_computing_data_collection 'APEX2 (Bruker, 2009)'
_computing_data_reduction 'SAINT (Bruker, 2009)'
_computing_molecular_graphics 'SHELXTL (Sheldrick, 2008)'
_computing_publication_material
;
SHELXTL (Sheldrick, 2008) and PLATON (Spek, 2009)
;
_computing_structure_refinement 'SHELXTL (Sheldrick, 2008)'
_computing_structure_solution 'SHELXTL (Sheldrick, 2008)'
_diffrn_ambient_temperature 100.00(10)
_diffrn_measured_fraction_theta_full 0.978
_diffrn_measured_fraction_theta_max 0.978
_diffrn_measurement_device_type
;
Bruker APEXII DUO CCD area-detector diffractometer
;
_diffrn_measurement_method '\f and \w scans'
_diffrn_radiation_monochromator graphite
_diffrn_radiation_source 'fine-focus sealed tube'
_diffrn_radiation_type MoK\a
_diffrn_radiation_wavelength 0.71073
_diffrn_reflns_av_R_equivalents 0.0171
_diffrn_reflns_av_sigmaI/netI 0.0178
_diffrn_reflns_limit_h_max 10
_diffrn_reflns_limit_h_min -10
_diffrn_reflns_limit_k_max 13
_diffrn_reflns_limit_k_min -13
_diffrn_reflns_limit_l_max 14
_diffrn_reflns_limit_l_min -14
_diffrn_reflns_number 12800
_diffrn_reflns_theta_full 34.00
_diffrn_reflns_theta_max 34.00
_diffrn_reflns_theta_min 2.97
_diffrn_standards_number 0
_exptl_absorpt_coefficient_mu 0.954
_exptl_absorpt_correction_T_max 0.8054
_exptl_absorpt_correction_T_min 0.6652
_exptl_absorpt_correction_type multi-scan
_exptl_absorpt_process_details '(<i>SADABS</i>; Bruker, 2009)'
_exptl_crystal_colour purple
_exptl_crystal_density_diffrn 1.478
_exptl_crystal_density_method 'not measured'
_exptl_crystal_description block
_exptl_crystal_F_000 258
_exptl_crystal_size_max 0.47
_exptl_crystal_size_mid 0.44
_exptl_crystal_size_min 0.24
_refine_diff_density_max 1.267
_refine_diff_density_min -1.181
_refine_ls_extinction_coef 0.75(4)
_refine_ls_extinction_expression Fc^*^=kFc[1+0.001xFc^2^\l^3^/sin(2\q)]^-1/4^
_refine_ls_extinction_method 'SHELXTL (Sheldrick, 2008)'
_refine_ls_goodness_of_fit_ref 1.301
_refine_ls_hydrogen_treatment mixed
_refine_ls_matrix_type full
_refine_ls_number_parameters 142
_refine_ls_number_reflns 4295
_refine_ls_number_restraints 0
_refine_ls_restrained_S_all 1.301
_refine_ls_R_factor_all 0.0437
_refine_ls_R_factor_gt 0.0351
_refine_ls_shift/su_max_lt 0.001
_refine_ls_shift/su_mean 0.000
_refine_ls_structure_factor_coef Fsqd
_refine_ls_weighting_details 'calc w=1/[\s^2^(Fo^2^)+(0.0892P)^2^+0.0620P] where P=(Fo^2^+2Fc^2^)/3'
_refine_ls_weighting_scheme calc
_refine_ls_wR_factor_gt 0.1068
_refine_ls_wR_factor_ref 0.1333
_reflns_number_gt 4219
_reflns_number_total 4295
_reflns_threshold_expression I>2\s(I)
_cod_data_source_file tk2677.cif
_cod_data_source_block I
_cod_database_code 2226698
_cod_database_fobs_code 2226698

loop_
_symmetry_equiv_pos_as_xyz
'x, y, z'
'-x, -y, -z'

loop_
_atom_site_type_symbol
_atom_site_label
_atom_site_fract_x
_atom_site_fract_y
_atom_site_fract_z
_atom_site_U_iso_or_equiv
_atom_site_adp_type
_atom_site_calc_flag
_atom_site_refinement_flags
_atom_site_occupancy
_atom_site_disorder_assembly
_atom_site_disorder_group
Ni Ni1 1.0000 0.5000 0.0000 0.00889(11) Uani d S 1 . .
O O1W 0.70136(13) 0.43457(11) 0.07879(11) 0.01471(17) Uani d . 1 . .
H H1W1 0.5819 0.4284 0.1199 0.022 Uiso d R 1 . .
H H2W1 0.7631 0.3578 0.1313 0.022 Uiso d R 1 . .
N N1 0.90487(15) 0.73294(12) -0.04325(12) 0.01220(18) Uani d . 1 . .
N N2 0.97429(15) 0.48188(12) -0.21216(12) 0.01229(18) Uani d . 1 . .
C C1 0.97192(19) 0.83674(14) -0.19756(15) 0.0160(2) Uani d . 1 . .
H H1A 1.1117 0.8476 -0.2125 0.019 Uiso calc R 1 . .
H H1B 0.9108 0.9411 -0.2068 0.019 Uiso calc R 1 . .
C C2 0.9231(2) 0.77130(15) -0.32091(15) 0.0188(2) Uani d . 1 . .
H H2A 0.7853 0.7497 -0.2980 0.023 Uiso calc R 1 . .
H H2B 0.9461 0.8528 -0.4173 0.023 Uiso calc R 1 . .
C C3 1.0368(2) 0.62134(16) -0.34023(14) 0.0168(2) Uani d . 1 . .
H H3A 1.0178 0.6032 -0.4344 0.020 Uiso calc R 1 . .
H H3B 1.1746 0.6357 -0.3474 0.020 Uiso calc R 1 . .
C C4 1.08394(18) 0.33580(15) -0.22827(14) 0.0154(2) Uani d . 1 . .
H H4A 1.2220 0.3563 -0.2578 0.018 Uiso calc R 1 . .
H H4B 1.0424 0.3011 -0.3070 0.018 Uiso calc R 1 . .
C C5 0.95195(18) 0.79227(14) 0.07821(15) 0.0144(2) Uani d . 1 . .
H H5A 0.8713 0.8855 0.0855 0.017 Uiso calc R 1 . .
H H5B 1.0873 0.8217 0.0545 0.017 Uiso calc R 1 . .
O O1 0.52695(16) 0.26163(11) 0.55707(11) 0.01632(18) Uani d . 1 . .
O O2 0.52311(19) 0.08177(12) 0.78098(11) 0.0224(2) Uani d . 1 . .
C C11 0.51455(17) 0.12258(13) 0.64080(13) 0.0124(2) Uani d . 1 . .
C C12 0.48943(17) -0.00891(13) 0.57443(12) 0.0121(2) Uani d . 1 . .
H H12A 0.4574 -0.1080 0.6408 0.014 Uiso calc R 1 . .
O O2W 0.52940(14) 0.20503(11) 0.01387(11) 0.01441(17) Uani d . 1 . .
H H1W2 0.5831 0.1689 -0.0597 0.022 Uiso d R 1 . .
H H2W2 0.5251 0.1297 0.0954 0.022 Uiso d R 1 . .
O O3W 0.42354(14) 0.50357(11) 0.31238(11) 0.01463(18) Uani d . 1 . .
H H1W3 0.4170 0.5898 0.3362 0.022 Uiso d R 1 . .
H H2W3 0.3993 0.4291 0.3948 0.022 Uiso d R 1 . .
H H1N1 0.779(3) 0.719(3) -0.034(3) 0.018(5) Uiso d . 1 . .
H H1N2 0.849(3) 0.463(3) -0.210(3) 0.015(5) Uiso d . 1 . .

loop_
_atom_site_aniso_label
_atom_site_aniso_U_11
_atom_site_aniso_U_22
_atom_site_aniso_U_33
_atom_site_aniso_U_12
_atom_site_aniso_U_13
_atom_site_aniso_U_23
Ni1 0.00948(13) 0.00806(13) 0.00991(13) -0.00033(7) -0.00201(7) -0.00347(8)
O1W 0.0114(4) 0.0161(4) 0.0187(4) -0.0023(3) -0.0003(3) -0.0089(3)
N1 0.0115(4) 0.0103(4) 0.0151(4) -0.0006(3) -0.0026(3) -0.0038(3)
N2 0.0125(4) 0.0134(4) 0.0120(4) -0.0008(3) -0.0025(3) -0.0047(3)
C1 0.0183(5) 0.0108(4) 0.0175(5) -0.0020(4) -0.0043(4) -0.0006(4)
C2 0.0237(6) 0.0158(5) 0.0163(5) -0.0013(4) -0.0087(4) -0.0003(4)
C3 0.0212(5) 0.0180(5) 0.0111(4) -0.0034(4) -0.0030(4) -0.0029(4)
C4 0.0170(5) 0.0161(5) 0.0153(5) -0.0003(4) -0.0011(4) -0.0089(4)
C5 0.0143(5) 0.0117(4) 0.0193(5) -0.0008(3) -0.0023(4) -0.0080(4)
O1 0.0251(5) 0.0105(4) 0.0131(4) -0.0020(3) -0.0028(3) -0.0029(3)
O2 0.0434(6) 0.0145(4) 0.0110(4) -0.0018(4) -0.0080(4) -0.0041(3)
C11 0.0158(5) 0.0113(4) 0.0110(4) -0.0002(3) -0.0017(3) -0.0050(3)
C12 0.0153(5) 0.0107(4) 0.0105(4) -0.0004(3) -0.0019(3) -0.0037(3)
O2W 0.0174(4) 0.0131(4) 0.0146(4) -0.0020(3) -0.0032(3) -0.0061(3)
O3W 0.0175(4) 0.0144(4) 0.0134(4) -0.0017(3) -0.0034(3) -0.0052(3)

loop_
_atom_type_symbol
_atom_type_description
_atom_type_scat_dispersion_real
_atom_type_scat_dispersion_imag
_atom_type_scat_source
C C 0.0033 0.0016 'International Tables Vol C Tables 4.2.6.8 and 6.1.1.4'
H H 0.0000 0.0000 'International Tables Vol C Tables 4.2.6.8 and 6.1.1.4'
N N 0.0061 0.0033 'International Tables Vol C Tables 4.2.6.8 and 6.1.1.4'
O O 0.0106 0.0060 'International Tables Vol C Tables 4.2.6.8 and 6.1.1.4'
Ni Ni 0.3393 1.1124 'International Tables Vol C Tables 4.2.6.8 and 6.1.1.4'

loop_
_geom_angle_atom_site_label_1
_geom_angle_atom_site_label_2
_geom_angle_atom_site_label_3
_geom_angle_site_symmetry_1
_geom_angle_site_symmetry_3
_geom_angle
_geom_angle_publ_flag
N1 Ni1 N1 2_765 . 180.0 ?
N1 Ni1 N2 2_765 . 85.49(4) ?
N1 Ni1 N2 . . 94.51(4) ?
N1 Ni1 N2 2_765 2_765 94.51(4) ?
N1 Ni1 N2 . 2_765 85.49(4) ?
N2 Ni1 N2 . 2_765 179.9990(10) ?
N1 Ni1 O1W 2_765 . 91.94(4) ?
N1 Ni1 O1W . . 88.06(4) ?
N2 Ni1 O1W . . 88.73(4) ?
N2 Ni1 O1W 2_765 . 91.27(4) ?
N1 Ni1 O1W 2_765 2_765 88.06(4) ?
N1 Ni1 O1W . 2_765 91.94(4) ?
N2 Ni1 O1W . 2_765 91.27(4) ?
N2 Ni1 O1W 2_765 2_765 88.73(4) ?
O1W Ni1 O1W . 2_765 180.0 ?
Ni1 O1W H1W1 . . 165.2 ?
Ni1 O1W H2W1 . . 77.0 ?
H1W1 O1W H2W1 . . 107.7 ?
C5 N1 C1 . . 113.05(9) ?
C5 N1 Ni1 . . 106.83(7) ?
C1 N1 Ni1 . . 116.66(8) ?
C5 N1 H1N1 . . 112.6(16) ?
C1 N1 H1N1 . . 108.2(16) ?
Ni1 N1 H1N1 . . 98.8(16) ?
C3 N2 C4 . . 112.55(10) ?
C3 N2 Ni1 . . 114.93(8) ?
C4 N2 Ni1 . . 105.98(7) ?
C3 N2 H1N2 . . 109.8(15) ?
C4 N2 H1N2 . . 105.3(14) ?
Ni1 N2 H1N2 . . 107.8(15) ?
N1 C1 C2 . . 111.84(10) ?
N1 C1 H1A . . 109.2 ?
C2 C1 H1A . . 109.2 ?
N1 C1 H1B . . 109.2 ?
C2 C1 H1B . . 109.2 ?
H1A C1 H1B . . 107.9 ?
C3 C2 C1 . . 115.74(11) ?
C3 C2 H2A . . 108.3 ?
C1 C2 H2A . . 108.3 ?
C3 C2 H2B . . 108.3 ?
C1 C2 H2B . . 108.3 ?
H2A C2 H2B . . 107.4 ?
N2 C3 C2 . . 111.79(10) ?
N2 C3 H3A . . 109.3 ?
C2 C3 H3A . . 109.3 ?
N2 C3 H3B . . 109.3 ?
C2 C3 H3B . . 109.3 ?
H3A C3 H3B . . 107.9 ?
N2 C4 C5 . 2_765 109.50(10) ?
N2 C4 H4A . . 109.8 ?
C5 C4 H4A 2_765 . 109.8 ?
N2 C4 H4B . . 109.8 ?
C5 C4 H4B 2_765 . 109.8 ?
H4A C4 H4B . . 108.2 ?
N1 C5 C4 . 2_765 109.30(9) ?
N1 C5 H5A . . 109.8 ?
C4 C5 H5A 2_765 . 109.8 ?
N1 C5 H5B . . 109.8 ?
C4 C5 H5B 2_765 . 109.8 ?
H5A C5 H5B . . 108.3 ?
O1 C11 O2 . . 124.55(11) ?
O1 C11 C12 . . 119.64(10) ?
O2 C11 C12 . . 115.81(10) ?
C12 C12 C11 2_656 . 123.39(13) ?
C12 C12 H12A 2_656 . 118.3 ?
C11 C12 H12A . . 118.3 ?
H1W2 O2W H2W2 . . 107.7 ?
H1W3 O3W H2W3 . . 107.5 ?

loop_
_geom_bond_atom_site_label_1
_geom_bond_atom_site_label_2
_geom_bond_site_symmetry_2
_geom_bond_distance
_geom_bond_publ_flag
Ni1 N1 2_765 2.0564(10) ?
Ni1 N1 . 2.0565(10) ?
Ni1 N2 . 2.0699(10) ?
Ni1 N2 2_765 2.0699(10) ?
Ni1 O1W . 2.1478(9) ?
Ni1 O1W 2_765 2.1478(9) ?
O1W H1W1 . 0.8499 ?
O1W H2W1 . 0.8506 ?
N1 C5 . 1.4747(16) ?
N1 C1 . 1.4772(17) ?
N1 H1N1 . 0.88(2) ?
N2 C3 . 1.4745(16) ?
N2 C4 . 1.4761(16) ?
N2 H1N2 . 0.90(2) ?
C1 C2 . 1.5279(19) ?
C1 H1A . 0.9700 ?
C1 H1B . 0.9700 ?
C2 C3 . 1.5253(19) ?
C2 H2A . 0.9700 ?
C2 H2B . 0.9700 ?
C3 H3A . 0.9700 ?
C3 H3B . 0.9700 ?
C4 C5 2_765 1.5153(18) ?
C4 H4A . 0.9700 ?
C4 H4B . 0.9700 ?
C5 C4 2_765 1.5153(18) ?
C5 H5A . 0.9700 ?
C5 H5B . 0.9700 ?
O1 C11 . 1.2496(14) ?
O2 C11 . 1.2615(14) ?
C11 C12 . 1.5007(16) ?
C12 C12 2_656 1.330(2) ?
C12 H12A . 0.9300 ?
O2W H1W2 . 0.8501 ?
O2W H2W2 . 0.8496 ?
O3W H1W3 . 0.8482 ?
O3W H2W3 . 0.8537 ?

loop_
_geom_hbond_atom_site_label_D
_geom_hbond_atom_site_label_H
_geom_hbond_atom_site_label_A
_geom_hbond_site_symmetry_A
_geom_hbond_distance_DH
_geom_hbond_distance_HA
_geom_hbond_distance_DA
_geom_hbond_angle_DHA
_geom_hbond_publ_flag
O1W H1W1 O3W . 0.8500 2.1700 2.8047(14) 131.00 yes
O2W H1W2 O2 1_554 0.8500 1.9800 2.7026(14) 142.00 yes
O2W H2W2 O2 2_656 0.8500 1.9100 2.7000(15) 154.00 yes
O3W H1W3 O1 2_666 0.8500 1.9600 2.7633(14) 157.00 yes
O3W H2W3 O1 . 0.8500 2.0600 2.7968(14) 144.00 yes
N1 H1N1 O2W 2_665 0.88(2) 2.19(2) 3.0153(15) 154(2) yes
N2 H1N2 O3W 2_665 0.90(2) 2.25(2) 3.0769(15) 153(2) yes
C3 H3B O1 2_765 0.9700 2.6000 3.3850(18) 138.00 yes

loop_
_geom_torsion_atom_site_label_1
_geom_torsion_atom_site_label_2
_geom_torsion_atom_site_label_3
_geom_torsion_atom_site_label_4
_geom_torsion_site_symmetry_1
_geom_torsion_site_symmetry_2
_geom_torsion_site_symmetry_3
_geom_torsion_site_symmetry_4
_geom_torsion
_geom_torsion_publ_flag
N2 Ni1 N1 C5 . . . . -166.65(8) ?
N2 Ni1 N1 C5 2_765 . . . 13.35(8) ?
O1W Ni1 N1 C5 . . . . 104.78(8) ?
O1W Ni1 N1 C5 2_765 . . . -75.22(8) ?
N2 Ni1 N1 C1 . . . . -39.09(9) ?
N2 Ni1 N1 C1 2_765 . . . 140.91(9) ?
O1W Ni1 N1 C1 . . . . -127.66(8) ?
O1W Ni1 N1 C1 2_765 . . . 52.34(8) ?
N1 Ni1 N2 C3 2_765 . . . -139.74(9) ?
N1 Ni1 N2 C3 . . . . 40.26(9) ?
O1W Ni1 N2 C3 . . . . 128.21(9) ?
O1W Ni1 N2 C3 2_765 . . . -51.79(9) ?
N1 Ni1 N2 C4 2_765 . . . -14.78(7) ?
N1 Ni1 N2 C4 . . . . 165.22(7) ?
O1W Ni1 N2 C4 . . . . -106.83(7) ?
O1W Ni1 N2 C4 2_765 . . . 73.17(7) ?
C5 N1 C1 C2 . . . . 179.36(10) ?
Ni1 N1 C1 C2 . . . . 54.91(12) ?
N1 C1 C2 C3 . . . . -69.36(15) ?
C4 N2 C3 C2 . . . . -179.50(10) ?
Ni1 N2 C3 C2 . . . . -58.06(12) ?
C1 C2 C3 N2 . . . . 71.78(14) ?
C3 N2 C4 C5 . . . 2_765 166.48(10) ?
Ni1 N2 C4 C5 . . . 2_765 40.06(11) ?
C1 N1 C5 C4 . . . 2_765 -168.52(10) ?
Ni1 N1 C5 C4 . . . 2_765 -38.86(11) ?
O1 C11 C12 C12 . . . 2_656 11.2(2) ?
O2 C11 C12 C12 . . . 2_656 -168.24(16) ?
